data_1532102
loop_
_publ_author_name
'Redhammer, G.J.'
'Roth, G.'

_publ_section_title
;
 Single-crystal structure refinements and crystal chemistry of synthetic
 trioctahedral micas K M3 (Al(3+), Si(3+))4 O10 = Ni(2+), Mg(2+), Co(2+),
 Fe(2+) or Al(3+)
;
_journal_name_full 'American Mineralogist'
_journal_page_first 1464
_journal_page_last 1476
_journal_volume 87
_journal_year 2002
_chemical_formula_sum 'Al2.209 Fe2.301 H2 K O12 Si2.49'
_chemical_name_systematic 'K (Fe2.301 Al0.699) (Al1.51 Si2.49 O10) (O H)2'
_space_group_IT_number 12
_symmetry_space_group_name_Hall '-C 2y'
_symmetry_space_group_name_H-M 'C 1 2/m 1'
_cell_angle_alpha 90
_cell_angle_beta 100.25
_cell_angle_gamma 90
_cell_formula_units_Z 2
_cell_length_a 5.371
_cell_length_b 9.302
_cell_length_c 10.256
_cell_volume 504.223
_citation_journal_id_ASTM AMMIAY
_cod_data_source_file Redhammer_AMMIAY_2002_663.cif
_cod_data_source_block H2Al2.209Fe2.301K1O12Si2.49
_cod_original_cell_volume 504.2229
_cod_original_formula_sum 'H2 Al2.209 Fe2.301 K1 O12 Si2.49'
_cod_database_code 1532102

loop_
_symmetry_equiv_pos_as_xyz
x,y,z
-x,y,-z
-x,-y,-z
x,-y,z
x+1/2,y+1/2,z
-x+1/2,y+1/2,-z
-x+1/2,-y+1/2,-z
x+1/2,-y+1/2,z

loop_
_atom_site_label
_atom_site_type_symbol
_atom_site_fract_x
_atom_site_fract_y
_atom_site_fract_z
_atom_site_occupancy
_atom_site_U_iso_or_equiv
H1 H+1 0.1 0 0.324 1 0.0
Fe1 Fe+1 0 0.5 0.5 0.82 0.0
Al1 Al+3 0.57587 0.16692 0.22617 0.3775 0.0
O3 O-2 0.63295 0.16808 0.39273 1 0.0
Al2 Al+3 0 0.5 0.5 0.18 0.0
O4 O-2 0.12562 0 0.39761 1 0.0
Al3 Al+3 0 0.83133 0.5 0.2595 0.0
O2 O-2 0.51258 0 0.17127 1 0.0
K1 K+1 0 0 0 1 0.0
Si1 Si+4 0.57587 0.16692 0.22617 0.6225 0.0
O1 O-2 0.8285 0.22801 0.17015 1 0.0
Fe2 Fe+1 0 0.83133 0.5 0.7405 0.0
